data_7032011
loop_
_publ_author_name
'Chicote, Mar\'ia-Teresa'
'Rubio, Concepci\'on'
'Bautista, Delia'
'Vicente, Jos\'e'

_publ_section_title
;
 Stepwise cyclopalladation of 2-phenacylthiopyridine to give C,C,N-pincer
 complexes.
;
_journal_issue 40
_journal_name_full 'Dalton transactions (Cambridge, England : 2003)'
_journal_page_first 15170
_journal_page_last 15182
_journal_paper_doi 10.1039/c4dt02085e
_journal_volume 43
_journal_year 2014
_chemical_formula_sum 'C30 H26 N2 O6 Pd2 S2'
_chemical_formula_weight 787.44
_chemical_name_systematic
;
 ?
;
_space_group_crystal_system monoclinic
_space_group_IT_number 15
_space_group_name_Hall '-C 2yc'
_space_group_name_H-M_alt 'C 1 2/c 1'
_symmetry_space_group_name_Hall '-C 2yc'
_symmetry_space_group_name_H-M 'C 1 2/c 1'
_atom_sites_solution_hydrogens geom
_atom_sites_solution_primary direct
_audit_creation_method SHELXL-2013
_cell_angle_alpha 90
_cell_angle_beta 109.394(3)
_cell_angle_gamma 90
_cell_formula_units_Z 8
_cell_length_a 33.973(3)
_cell_length_b 11.7646(11)
_cell_length_c 15.7365(14)
_cell_measurement_reflns_used 9736
_cell_measurement_temperature 100(2)
_cell_measurement_theta_max 29.83
_cell_measurement_theta_min 2.42
_cell_volume 5932.7(9)
_computing_cell_refinement 'SAINT V8.27B (Bruker AXS Inc., 2011)'
_computing_data_collection 'APEX2 2013.2 (Bruker AXS Inc.)'
_computing_data_reduction 'SAINT V8.27B (Bruker AXS Inc., 2011)'
_computing_molecular_graphics 'Bruker SHELXTL'
_computing_publication_material 'Bruker SHELXTL'
_computing_structure_refinement 'SHELXL-2013 (Sheldrick, 2013)'
_computing_structure_solution 'SHELXS-97 (Sheldrick, 2008)'
_diffrn_ambient_temperature 100(2)
_diffrn_detector_area_resol_mean 10.4167
_diffrn_measured_fraction_theta_full 0.998
_diffrn_measured_fraction_theta_max 0.999
_diffrn_measurement_device_type 'Bruker D8 QUEST'
_diffrn_measurement_method \w-scans
_diffrn_radiation_type MoK\a
_diffrn_radiation_wavelength 0.71073
_diffrn_reflns_av_R_equivalents 0.0540
_diffrn_reflns_av_unetI/netI 0.0265
_diffrn_reflns_Laue_measured_fraction_full 0.998
_diffrn_reflns_Laue_measured_fraction_max 0.999
_diffrn_reflns_limit_h_max 45
_diffrn_reflns_limit_h_min -45
_diffrn_reflns_limit_k_max 15
_diffrn_reflns_limit_k_min -15
_diffrn_reflns_limit_l_max 20
_diffrn_reflns_limit_l_min -20
_diffrn_reflns_number 81719
_diffrn_reflns_point_group_measured_fraction_full 0.998
_diffrn_reflns_point_group_measured_fraction_max 0.999
_diffrn_reflns_theta_full 27.000
_diffrn_reflns_theta_max 28.282
_diffrn_reflns_theta_min 2.169
_diffrn_source 'high brilliance microfocus sealed tube '
_exptl_absorpt_coefficient_mu 1.400
_exptl_absorpt_correction_T_max 0.7460
_exptl_absorpt_correction_T_min 0.6814
_exptl_absorpt_correction_type multi-scan
_exptl_absorpt_process_details SADABS
_exptl_crystal_colour orange
_exptl_crystal_density_diffrn 1.763
_exptl_crystal_description block
_exptl_crystal_F_000 3136
_exptl_crystal_size_max 0.240
_exptl_crystal_size_mid 0.200
_exptl_crystal_size_min 0.170
_refine_diff_density_max 0.859
_refine_diff_density_min -0.638
_refine_diff_density_rms 0.095
_refine_ls_extinction_method none
_refine_ls_goodness_of_fit_ref 1.197
_refine_ls_hydrogen_treatment 'methyls rigid, others riding'
_refine_ls_matrix_type full
_refine_ls_number_parameters 381
_refine_ls_number_reflns 7352
_refine_ls_number_restraints 0
_refine_ls_restrained_S_all 1.197
_refine_ls_R_factor_all 0.0458
_refine_ls_R_factor_gt 0.0337
_refine_ls_shift/su_max 0.001
_refine_ls_shift/su_mean 0.000
_refine_ls_structure_factor_coef Fsqd
_refine_ls_weighting_details
;
 w=1/[\s^2^(Fo^2^)+(0.0167P)^2^+25.3554P]
 where P=(Fo^2^+2Fc^2^)/3
;
_refine_ls_weighting_scheme calc
_refine_ls_wR_factor_gt 0.0711
_refine_ls_wR_factor_ref 0.0744
_reflns_Friedel_coverage 0.000
_reflns_number_gt 6101
_reflns_number_total 7352
_reflns_threshold_expression 'I > 2\s(I)'
_cod_data_source_file c4dt02085e2.cif
_cod_data_source_block f71b_omsp
_cod_depositor_comments
;
Adding full bibliography for 7032009--7032011.cif.

2018-01-27
Z value and formula fixed to values more according to usual
chemical conventions.                 miguel
;
_cod_original_formula_sum 'C15 H13 N O3 Pd S'
_cod_original_formula_weight 393.72
_cod_original_formula_units_Z 16
_cod_original_cell_volume 5932.6(10)
_cod_database_code 7032011
_shelx_space_group_comment
;
The symmetry employed for this shelxl refinement is uniquely defined
by the following loop, which should always be used as a source of
symmetry information in preference to the above space-group names.
They are only intended as comments.
;
_shelx_estimated_absorpt_t_min 0.730
_shelx_estimated_absorpt_t_max 0.797
_shelxl_version_number 2013-2

loop_
_space_group_symop_operation_xyz
'x, y, z'
'-x, y, -z+1/2'
'x+1/2, y+1/2, z'
'-x+1/2, y+1/2, -z+1/2'
'-x, -y, -z'
'x, -y, z-1/2'
'-x+1/2, -y+1/2, -z'
'x+1/2, -y+1/2, z-1/2'

loop_
_atom_site_label
_atom_site_type_symbol
_atom_site_fract_x
_atom_site_fract_y
_atom_site_fract_z
_atom_site_U_iso_or_equiv
_atom_site_adp_type
_atom_site_occupancy
_atom_site_site_symmetry_order
_atom_site_calc_flag
_atom_site_refinement_flags_posn
_atom_site_refinement_flags_adp
Pd1 Pd 0.11803(2) 0.66453(2) 0.24601(2) 0.01929(6) Uani 1 1 d . .
Pd2 Pd 0.11608(2) 0.83679(2) 0.37570(2) 0.01882(6) Uani 1 1 d . .
N1 N 0.16534(8) 0.5565(2) 0.30307(18) 0.0233(6) Uani 1 1 d . .
N2 N 0.16547(8) 0.9314(2) 0.37714(17) 0.0213(5) Uani 1 1 d . .
O1 O 0.16370(7) 0.5917(2) 0.09110(16) 0.0285(5) Uani 1 1 d . .
O2 O 0.06848(6) 0.7584(2) 0.17069(14) 0.0231(5) Uani 1 1 d . .
O3 O 0.07793(7) 0.58642(19) 0.30847(16) 0.0245(5) Uani 1 1 d . .
O4 O 0.07545(7) 0.91356(19) 0.25764(15) 0.0254(5) Uani 1 1 d . .
O5 O 0.06689(6) 0.7434(2) 0.37959(15) 0.0226(5) Uani 1 1 d . .
O6 O 0.15395(7) 0.9101(2) 0.60025(16) 0.0282(5) Uani 1 1 d . .
C1 C 0.20419(10) 0.5815(3) 0.3019(2) 0.0234(7) Uani 1 1 d . .
S1 S 0.21067(2) 0.71570(7) 0.26272(5) 0.02481(17) Uani 1 1 d . .
C2 C 0.23696(11) 0.5034(3) 0.3329(2) 0.0316(8) Uani 1 1 d . .
H2 H 0.2640 0.5216 0.3319 0.038 Uiso 1 1 calc R U
C3 C 0.22934(12) 0.4005(3) 0.3648(2) 0.0359(9) Uani 1 1 d . .
H3 H 0.2513 0.3469 0.3867 0.043 Uiso 1 1 calc R U
C4 C 0.18961(13) 0.3742(3) 0.3654(3) 0.0366(9) Uani 1 1 d . .
H4 H 0.1841 0.3030 0.3876 0.044 Uiso 1 1 calc R U
C5 C 0.15840(11) 0.4534(3) 0.3330(2) 0.0289(7) Uani 1 1 d . .
H5 H 0.1310 0.4349 0.3316 0.035 Uiso 1 1 calc R U
C6 C 0.15740(9) 0.7382(3) 0.1898(2) 0.0221(6) Uani 1 1 d . .
H6 H 0.1515 0.8215 0.1816 0.026 Uiso 1 1 calc R U
C7 C 0.14748(10) 0.6820(3) 0.1007(2) 0.0217(6) Uani 1 1 d . .
C8 C 0.05743(9) 0.8557(3) 0.1882(2) 0.0204(6) Uani 1 1 d . .
C9 C 0.01891(10) 0.9039(3) 0.1197(2) 0.0296(8) Uani 1 1 d . .
H9A H 0.0154 0.9832 0.1348 0.044 Uiso 1 1 calc R U
H9B H -0.0055 0.8596 0.1197 0.044 Uiso 1 1 calc R U
H9C H 0.0218 0.9005 0.0598 0.044 Uiso 1 1 calc R U
C11 C 0.11608(10) 0.7366(3) 0.0204(2) 0.0211(6) Uani 1 1 d . .
C12 C 0.10872(11) 0.8536(3) 0.0138(2) 0.0275(7) Uani 1 1 d . .
H12 H 0.1218 0.9014 0.0639 0.033 Uiso 1 1 calc R U
C13 C 0.08242(11) 0.9001(3) -0.0658(2) 0.0316(8) Uani 1 1 d . .
H13 H 0.0776 0.9798 -0.0700 0.038 Uiso 1 1 calc R U
C14 C 0.06337(11) 0.8321(3) -0.1384(2) 0.0330(8) Uani 1 1 d . .
H14 H 0.0459 0.8647 -0.1931 0.040 Uiso 1 1 calc R U
C15 C 0.06969(11) 0.7157(3) -0.1319(2) 0.0323(8) Uani 1 1 d . .
H15 H 0.0559 0.6682 -0.1817 0.039 Uiso 1 1 calc R U
C16 C 0.09582(11) 0.6690(3) -0.0534(2) 0.0273(7) Uani 1 1 d . .
H16 H 0.1001 0.5891 -0.0497 0.033 Uiso 1 1 calc R U
C21 C 0.20362(10) 0.9048(3) 0.4359(2) 0.0233(7) Uani 1 1 d . .
S2 S 0.20721(2) 0.79200(8) 0.50877(6) 0.02761(18) Uani 1 1 d . .
C22 C 0.23912(10) 0.9646(3) 0.4356(2) 0.0273(7) Uani 1 1 d . .
H22 H 0.2656 0.9466 0.4780 0.033 Uiso 1 1 calc R U
C23 C 0.23537(11) 1.0491(3) 0.3741(2) 0.0300(8) Uani 1 1 d . .
H23 H 0.2594 1.0883 0.3718 0.036 Uiso 1 1 calc R U
C24 C 0.19626(11) 1.0774(3) 0.3150(2) 0.0297(8) Uani 1 1 d . .
H24 H 0.1931 1.1372 0.2726 0.036 Uiso 1 1 calc R U
C25 C 0.16212(11) 1.0172(3) 0.3188(2) 0.0256(7) Uani 1 1 d . .
H25 H 0.1353 1.0369 0.2787 0.031 Uiso 1 1 calc R U
C26 C 0.15326(9) 0.7661(3) 0.4929(2) 0.0225(7) Uani 1 1 d . .
H26 H 0.1481 0.6823 0.4919 0.027 Uiso 1 1 calc R U
C27 C 0.13959(10) 0.8200(3) 0.5636(2) 0.0218(6) Uani 1 1 d . .
C28 C 0.05903(9) 0.6420(3) 0.3514(2) 0.0210(6) Uani 1 1 d . .
C29 C 0.02380(10) 0.5855(3) 0.3726(2) 0.0283(7) Uani 1 1 d . .
H29A H 0.0095 0.5328 0.3240 0.042 Uiso 1 1 calc R U
H29B H 0.0041 0.6433 0.3783 0.042 Uiso 1 1 calc R U
H29C H 0.0349 0.5435 0.4294 0.042 Uiso 1 1 calc R U
C31 C 0.10513(10) 0.7617(3) 0.5869(2) 0.0232(7) Uani 1 1 d . .
C32 C 0.10395(11) 0.6452(3) 0.5966(2) 0.0298(8) Uani 1 1 d . .
H32 H 0.1254 0.5990 0.5886 0.036 Uiso 1 1 calc R U
C33 C 0.07094(12) 0.5951(3) 0.6182(2) 0.0349(8) Uani 1 1 d . .
H33 H 0.0704 0.5152 0.6268 0.042 Uiso 1 1 calc R U
C34 C 0.03948(12) 0.6625(3) 0.6268(2) 0.0357(8) Uani 1 1 d . .
H34 H 0.0167 0.6289 0.6398 0.043 Uiso 1 1 calc R U
C35 C 0.04084(12) 0.7786(3) 0.6168(3) 0.0370(9) Uani 1 1 d . .
H35 H 0.0188 0.8245 0.6224 0.044 Uiso 1 1 calc R U
C36 C 0.07371(11) 0.8285(3) 0.5989(2) 0.0299(7) Uani 1 1 d . .
H36 H 0.0750 0.9088 0.5948 0.036 Uiso 1 1 calc R U

loop_
_atom_site_aniso_label
_atom_site_aniso_U_11
_atom_site_aniso_U_22
_atom_site_aniso_U_33
_atom_site_aniso_U_23
_atom_site_aniso_U_13
_atom_site_aniso_U_12
Pd1 0.01636(11) 0.02294(12) 0.01942(12) -0.00070(10) 0.00708(9) 0.00073(9)
Pd2 0.01287(11) 0.02492(13) 0.01804(11) -0.00184(10) 0.00428(8) -0.00076(9)
N1 0.0228(14) 0.0259(14) 0.0220(13) -0.0005(11) 0.0085(11) 0.0025(11)
N2 0.0177(13) 0.0265(14) 0.0200(13) -0.0023(11) 0.0069(11) -0.0018(11)
O1 0.0285(13) 0.0266(13) 0.0316(13) -0.0019(10) 0.0117(11) 0.0078(10)
O2 0.0171(10) 0.0282(12) 0.0214(11) 0.0007(9) 0.0028(9) 0.0004(9)
O3 0.0210(11) 0.0229(12) 0.0319(12) 0.0010(10) 0.0118(10) -0.0007(9)
O4 0.0208(11) 0.0226(12) 0.0267(12) -0.0012(9) -0.0005(9) -0.0003(9)
O5 0.0139(10) 0.0304(12) 0.0245(11) -0.0025(10) 0.0078(9) -0.0014(9)
O6 0.0269(12) 0.0289(13) 0.0258(12) -0.0022(10) 0.0045(10) -0.0030(10)
C1 0.0227(16) 0.0297(17) 0.0192(15) -0.0014(13) 0.0089(13) 0.0014(13)
S1 0.0186(4) 0.0321(4) 0.0241(4) -0.0006(3) 0.0075(3) -0.0016(3)
C2 0.0265(17) 0.043(2) 0.0269(17) -0.0005(16) 0.0111(14) 0.0096(16)
C3 0.035(2) 0.040(2) 0.033(2) 0.0047(16) 0.0118(16) 0.0189(17)
C4 0.043(2) 0.033(2) 0.037(2) 0.0069(16) 0.0174(18) 0.0075(17)
C5 0.0300(18) 0.0274(18) 0.0323(18) 0.0014(14) 0.0145(15) 0.0028(14)
C6 0.0184(15) 0.0236(16) 0.0242(16) 0.0017(13) 0.0070(13) 0.0010(12)
C7 0.0199(15) 0.0236(17) 0.0245(16) 0.0013(13) 0.0113(13) -0.0001(12)
C8 0.0148(14) 0.0218(17) 0.0225(15) 0.0051(12) 0.0035(12) -0.0021(12)
C9 0.0207(16) 0.0252(18) 0.0342(19) 0.0079(14) -0.0028(14) 0.0006(13)
C11 0.0209(15) 0.0241(16) 0.0227(16) 0.0024(12) 0.0131(13) 0.0005(12)
C12 0.0322(18) 0.0259(18) 0.0260(17) -0.0006(14) 0.0116(14) -0.0016(14)
C13 0.036(2) 0.0259(18) 0.037(2) 0.0110(15) 0.0178(16) 0.0028(15)
C14 0.0251(17) 0.047(2) 0.0265(17) 0.0109(17) 0.0084(14) 0.0025(16)
C15 0.0298(19) 0.038(2) 0.0276(18) -0.0034(16) 0.0078(15) -0.0037(16)
C16 0.0298(17) 0.0257(17) 0.0289(17) -0.0025(14) 0.0130(14) -0.0016(14)
C21 0.0184(15) 0.0295(18) 0.0233(16) -0.0008(13) 0.0086(13) -0.0004(13)
S2 0.0135(4) 0.0404(5) 0.0286(4) 0.0084(4) 0.0066(3) 0.0010(3)
C22 0.0166(15) 0.039(2) 0.0262(17) -0.0033(15) 0.0071(13) -0.0047(14)
C23 0.0259(17) 0.040(2) 0.0268(17) -0.0063(15) 0.0127(15) -0.0126(15)
C24 0.0343(19) 0.0324(19) 0.0228(17) -0.0009(14) 0.0100(15) -0.0118(15)
C25 0.0263(17) 0.0282(18) 0.0206(15) -0.0031(13) 0.0056(13) -0.0039(14)
C26 0.0139(14) 0.0302(18) 0.0223(15) 0.0017(13) 0.0046(12) -0.0011(12)
C27 0.0188(15) 0.0233(17) 0.0198(15) 0.0024(12) 0.0017(12) 0.0008(12)
C28 0.0149(14) 0.0270(17) 0.0191(15) 0.0036(12) 0.0029(12) 0.0004(12)
C29 0.0193(16) 0.0324(19) 0.0357(19) 0.0067(15) 0.0123(14) -0.0014(14)
C31 0.0223(15) 0.0310(18) 0.0161(14) 0.0022(13) 0.0061(12) -0.0015(13)
C32 0.0309(18) 0.034(2) 0.0254(17) 0.0022(14) 0.0106(14) 0.0049(15)
C33 0.046(2) 0.0273(19) 0.0326(19) 0.0081(15) 0.0152(17) -0.0056(16)
C34 0.036(2) 0.043(2) 0.0338(19) 0.0004(17) 0.0204(16) -0.0123(18)
C35 0.032(2) 0.042(2) 0.044(2) 0.0006(18) 0.0213(18) 0.0004(17)
C36 0.0307(18) 0.0270(18) 0.0360(19) 0.0013(15) 0.0166(15) -0.0017(15)

loop_
_atom_type_symbol
_atom_type_description
_atom_type_scat_dispersion_real
_atom_type_scat_dispersion_imag
_atom_type_scat_source
C C 0.0033 0.0016 'International Tables Vol C Tables 4.2.6.8 and 6.1.1.4'
H H 0.0000 0.0000 'International Tables Vol C Tables 4.2.6.8 and 6.1.1.4'
N N 0.0061 0.0033 'International Tables Vol C Tables 4.2.6.8 and 6.1.1.4'
O O 0.0106 0.0060 'International Tables Vol C Tables 4.2.6.8 and 6.1.1.4'
S S 0.1246 0.1234 'International Tables Vol C Tables 4.2.6.8 and 6.1.1.4'
Pd Pd -0.9988 1.0072 'International Tables Vol C Tables 4.2.6.8 and 6.1.1.4'

loop_
_geom_angle_atom_site_label_1
_geom_angle_atom_site_label_2
_geom_angle_atom_site_label_3
_geom_angle
N1 Pd1 C6 85.39(12)
N1 Pd1 O2 170.98(10)
C6 Pd1 O2 92.99(11)
N1 Pd1 O3 93.44(10)
C6 Pd1 O3 178.46(11)
O2 Pd1 O3 88.33(9)
N1 Pd1 Pd2 109.26(8)
C6 Pd1 Pd2 100.44(9)
O2 Pd1 Pd2 79.76(6)
O3 Pd1 Pd2 78.99(6)
N2 Pd2 O5 177.66(9)
N2 Pd2 C26 87.21(12)
O5 Pd2 C26 91.20(11)
N2 Pd2 O4 94.16(10)
O5 Pd2 O4 87.35(9)
C26 Pd2 O4 177.02(11)
N2 Pd2 Pd1 100.46(7)
O5 Pd2 Pd1 81.54(6)
C26 Pd2 Pd1 101.54(10)
O4 Pd2 Pd1 80.82(6)
C5 N1 C1 118.9(3)
C5 N1 Pd1 121.1(2)
C1 N1 Pd1 119.5(2)
C25 N2 C21 119.0(3)
C25 N2 Pd2 121.9(2)
C21 N2 Pd2 119.1(2)
C8 O2 Pd1 127.8(2)
C28 O3 Pd1 122.7(2)
C8 O4 Pd2 121.2(2)
C28 O5 Pd2 125.55(19)
N1 C1 C2 121.1(3)
N1 C1 S1 116.2(2)
C2 C1 S1 122.7(3)
C1 S1 C6 98.05(15)
C3 C2 C1 118.9(3)
C2 C3 C4 120.2(3)
C5 C4 C3 118.5(4)
N1 C5 C4 122.4(3)
C7 C6 S1 113.5(2)
C7 C6 Pd1 104.2(2)
S1 C6 Pd1 109.07(16)
O1 C7 C6 122.0(3)
O1 C7 C11 119.3(3)
C6 C7 C11 118.7(3)
O4 C8 O2 125.8(3)
O4 C8 C9 118.3(3)
O2 C8 C9 115.9(3)
C16 C11 C12 118.4(3)
C16 C11 C7 118.4(3)
C12 C11 C7 123.0(3)
C13 C12 C11 120.2(3)
C14 C13 C12 120.5(3)
C13 C14 C15 119.9(3)
C16 C15 C14 120.1(3)
C15 C16 C11 121.1(3)
N2 C21 C22 120.8(3)
N2 C21 S2 118.0(2)
C22 C21 S2 121.1(3)
C21 S2 C26 101.19(15)
C23 C22 C21 119.5(3)
C22 C23 C24 119.6(3)
C25 C24 C23 118.7(3)
N2 C25 C24 122.3(3)
C27 C26 S2 112.5(2)
C27 C26 Pd2 104.5(2)
S2 C26 Pd2 110.82(16)
O6 C27 C26 123.2(3)
O6 C27 C31 119.9(3)
C26 C27 C31 116.8(3)
O3 C28 O5 126.2(3)
O3 C28 C29 118.4(3)
O5 C28 C29 115.4(3)
C32 C31 C36 119.6(3)
C32 C31 C27 122.2(3)
C36 C31 C27 118.2(3)
C31 C32 C33 119.8(3)
C34 C33 C32 119.5(3)
C33 C34 C35 120.3(3)
C36 C35 C34 120.5(4)
C35 C36 C31 120.2(3)

loop_
_geom_bond_atom_site_label_1
_geom_bond_atom_site_label_2
_geom_bond_distance
Pd1 N1 2.012(3)
Pd1 C6 2.027(3)
Pd1 O2 2.033(2)
Pd1 O3 2.134(2)
Pd1 Pd2 2.8925(4)
Pd2 N2 2.007(3)
Pd2 O5 2.018(2)
Pd2 C26 2.035(3)
Pd2 O4 2.114(2)
N1 C5 1.349(4)
N1 C1 1.358(4)
N2 C25 1.344(4)
N2 C21 1.355(4)
O1 C7 1.229(4)
O2 C8 1.263(4)
O3 C28 1.259(4)
O4 C8 1.260(4)
O5 C28 1.269(4)
O6 C27 1.228(4)
C1 C2 1.401(5)
C1 S1 1.735(3)
S1 C6 1.811(3)
C2 C3 1.368(5)
C3 C4 1.387(5)
C4 C5 1.377(5)
C6 C7 1.485(4)
C7 C11 1.500(4)
C8 C9 1.504(4)
C11 C16 1.388(5)
C11 C12 1.397(5)
C12 C13 1.387(5)
C13 C14 1.368(5)
C14 C15 1.384(5)
C15 C16 1.373(5)
C21 C22 1.398(4)
C21 S2 1.732(3)
S2 C26 1.792(3)
C22 C23 1.364(5)
C23 C24 1.386(5)
C24 C25 1.377(5)
C26 C27 1.483(4)
C27 C31 1.503(4)
C28 C29 1.500(4)
C31 C32 1.382(5)
C31 C36 1.388(5)
C32 C33 1.405(5)
C33 C34 1.373(6)
C34 C35 1.378(6)
C35 C36 1.371(5)

loop_
_geom_hbond_atom_site_label_D
_geom_hbond_atom_site_label_H
_geom_hbond_atom_site_label_A
_geom_hbond_distance_DH
_geom_hbond_distance_HA
_geom_hbond_distance_DA
_geom_hbond_angle_DHA
_geom_hbond_site_symmetry_A
C9 H9B O5 0.98 2.50 3.477(4) 178.9 2
C12 H12 O6 0.95 2.45 3.248(4) 141.0 6_575
C32 H32 O1 0.95 2.59 3.465(4) 153.9 6_566
C23 H23 O1 0.95 2.48 3.326(4) 148.3 4
